data_1556432
loop_
_publ_author_name
'Tsukao, M.'
'Hashikawa, Y.'
'Toyama, N.'
'Muraoka, M.'
'Murata, M.'
'Sasamori, T.'
'Wakamiya, A.'
'Murata, Y.'

_publ_section_title
;
 Propeller-Shaped Aluminum Complexes with an Azaperylene Core in the
 Ligands
;
_journal_name_full Inorganics
_journal_page_first 109
_journal_paper_doi 10.3390/inorganics7090109
_journal_volume 7
_journal_year 2019
_chemical_formula_moiety 'C33 H26 N2 O3'
_chemical_formula_sum 'C33 H26 N2 O3'
_chemical_formula_weight 498.56
_space_group_crystal_system orthorhombic
_space_group_IT_number 29
_space_group_name_Hall 'P 2c -2ac'
_space_group_name_H-M_alt 'P c a 21'
_symmetry_space_group_name_H-M 'P c a 21'
_atom_sites_solution_hydrogens geom
_cell_angle_alpha 90
_cell_angle_beta 90
_cell_angle_gamma 90
_cell_formula_units_Z 8
_cell_length_a 19.195(3)
_cell_length_b 8.5030(13)
_cell_length_c 30.611(5)
_cell_measurement_reflns_used 8097
_cell_measurement_temperature 100(2)
_cell_measurement_theta_max 24.99
_cell_measurement_theta_min 1.33
_cell_volume 4996.2(14)
_computing_cell_refinement 'Bruker SAINT'
_computing_data_collection 'Bruker APEX2'
_computing_data_reduction 'Bruker SAINT'
_computing_molecular_graphics 'Yadokari-XG 2011 (Wakita Nemoto et al., 2011)'
_computing_publication_material 'Yadokari-XG 2011 (Wakita,Nemoto et al., 2011)'
_computing_structure_refinement 'SHELXL-2014/7 (Sheldrick, 2014)'
_computing_structure_solution 'SHELXT-2014/7 (Sheldrick, 2014)'
_diffrn_ambient_temperature 100(2)
_diffrn_measured_fraction_theta_full 0.996
_diffrn_measured_fraction_theta_max 0.996
_diffrn_measurement_device_type 'Bruker APEX-II CCD'
_diffrn_measurement_method '\f and \w scans'
_diffrn_radiation_type MoK\a
_diffrn_radiation_wavelength 0.71073
_diffrn_reflns_av_R_equivalents 0.0403
_diffrn_reflns_av_unetI/netI 0.0458
_diffrn_reflns_Laue_measured_fraction_full 0.996
_diffrn_reflns_Laue_measured_fraction_max 0.996
_diffrn_reflns_limit_h_max 19
_diffrn_reflns_limit_h_min -22
_diffrn_reflns_limit_k_max 10
_diffrn_reflns_limit_k_min -10
_diffrn_reflns_limit_l_max 30
_diffrn_reflns_limit_l_min -36
_diffrn_reflns_number 22947
_diffrn_reflns_point_group_measured_fraction_full 0.921
_diffrn_reflns_point_group_measured_fraction_max 0.921
_diffrn_reflns_theta_full 24.987
_diffrn_reflns_theta_max 24.987
_diffrn_reflns_theta_min 2.122
_exptl_absorpt_coefficient_mu 0.085
_exptl_absorpt_correction_type multi-scan
_exptl_absorpt_process_details
;
SADABS (Sheldrick, 1997) or APEX2 Software
;
_exptl_crystal_colour 'dark red'
_exptl_crystal_density_diffrn 1.326
_exptl_crystal_description needle
_exptl_crystal_F_000 2096
_exptl_crystal_size_max 1.000
_exptl_crystal_size_mid 0.150
_exptl_crystal_size_min 0.140
_exptl_transmission_factor_max 0.7452
_exptl_transmission_factor_min 0.6331
_refine_diff_density_max 0.277
_refine_diff_density_min -0.207
_refine_diff_density_rms 0.039
_refine_ls_abs_structure_details
;
 Flack x determined using 2269 quotients [(I+)-(I-)]/[(I+)+(I-)]
 (Parsons, Flack and Wagner, Acta Cryst. B69 (2013) 249-259).
;
_refine_ls_abs_structure_Flack 0.3(9)
_refine_ls_extinction_coef .
_refine_ls_extinction_method none
_refine_ls_goodness_of_fit_ref 1.013
_refine_ls_hydrogen_treatment constr
_refine_ls_matrix_type full
_refine_ls_number_parameters 720
_refine_ls_number_reflns 8093
_refine_ls_number_restraints 4
_refine_ls_restrained_S_all 1.012
_refine_ls_R_factor_all 0.0659
_refine_ls_R_factor_gt 0.0455
_refine_ls_shift/su_max 0.000
_refine_ls_shift/su_mean 0.000
_refine_ls_structure_factor_coef Fsqd
_refine_ls_weighting_details 'w=1/[\s^2^(Fo^2^)+(0.0526P)^2^+1.6848P] where P=(Fo^2^+2Fc^2^)/3'
_refine_ls_weighting_scheme calc
_refine_ls_wR_factor_gt 0.1057
_refine_ls_wR_factor_ref 0.1185
_reflns_Friedel_coverage 0.812
_reflns_Friedel_fraction_full 0.843
_reflns_Friedel_fraction_max 0.843
_reflns_number_gt 6207
_reflns_number_total 8093
_reflns_threshold_expression 'I > 2\s(I)'
_cod_data_source_file compoundL3.cif
_cod_data_source_block compoundL3
_cod_original_cell_volume 4996.2(13)
_cod_database_code 1556432
_shelx_space_group_comment
;
The symmetry employed for this shelxl refinement is uniquely defined
by the following loop, which should always be used as a source of
symmetry information in preference to the above space-group names.
They are only intended as comments.
;
_shelx_estimated_absorpt_t_min 0.920
_shelx_estimated_absorpt_t_max 0.988

loop_
_space_group_symop_operation_xyz
'x, y, z'
'-x, -y, z+1/2'
'-x+1/2, y, z+1/2'
'x+1/2, -y, z'

loop_
_atom_site_label
_atom_site_type_symbol
_atom_site_fract_x
_atom_site_fract_y
_atom_site_fract_z
_atom_site_U_iso_or_equiv
_atom_site_adp_type
_atom_site_occupancy
_atom_site_site_symmetry_order
_atom_site_calc_flag
_atom_site_refinement_flags_posn
_atom_site_refinement_flags_adp
_atom_site_refinement_flags_occupancy
_atom_site_disorder_assembly
_atom_site_disorder_group
C1 C 0.2678(2) 0.6350(5) 0.63382(13) 0.0264(9) Uani 1 1 d . . . . .
C2 C 0.3303(2) 0.6855(5) 0.65070(15) 0.0347(11) Uani 1 1 d . . . . .
H2 H 0.3442 0.6524 0.6790 0.042 Uiso 1 1 calc R U . . .
C3 C 0.3734(2) 0.7843(5) 0.62684(14) 0.0334(11) Uani 1 1 d . . . . .
H3 H 0.4167 0.8155 0.6390 0.040 Uiso 1 1 calc R U . . .
C4 C 0.3551(2) 0.8389(5) 0.58566(14) 0.0294(10) Uani 1 1 d . . . . .
C5 C 0.2908(2) 0.7859(5) 0.56648(14) 0.0258(9) Uani 1 1 d . . . . .
C6 C 0.2685(2) 0.8341(5) 0.52386(14) 0.0270(10) Uani 1 1 d . . . . .
C7 C 0.2063(2) 0.7781(5) 0.50788(14) 0.0307(10) Uani 1 1 d . . . . .
H7 H 0.1916 0.8091 0.4795 0.037 Uiso 1 1 calc R U . . .
C8 C 0.1640(2) 0.6769(5) 0.53219(14) 0.0292(10) Uani 1 1 d . . . . .
H8 H 0.1214 0.6407 0.5201 0.035 Uiso 1 1 calc R U . . .
C9 C 0.1834(2) 0.6289(5) 0.57344(14) 0.0266(9) Uani 1 1 d . . . . .
C10 C 0.2469(2) 0.6836(4) 0.59152(14) 0.0263(9) Uani 1 1 d . . . . .
C11 C 0.2214(2) 0.5330(5) 0.66015(15) 0.0315(11) Uani 1 1 d . . . . .
C12 C 0.1376(2) 0.5264(5) 0.59865(15) 0.0298(11) Uani 1 1 d . . . . .
C13 C 0.3992(2) 0.9463(5) 0.55989(15) 0.0308(10) Uani 1 1 d D . . . .
C14 C 0.4616(2) 1.0063(5) 0.57550(17) 0.0373(12) Uani 1 1 d . . . . .
H14 H 0.4769 0.9787 0.6040 0.045 Uiso 1 1 calc R U . . .
C15 C 0.5026(2) 1.1072(6) 0.54996(18) 0.0392(11) Uani 1 1 d . . . . .
H15 H 0.5458 1.1458 0.5606 0.047 Uiso 0.616(8) 1 calc R U P A 1
H15A H 0.5445 1.1469 0.5622 0.047 Uiso 0.384(8) 1 calc R U P A 2
C16A C 0.4801(16) 1.147(4) 0.5114(10) 0.060(7) Uani 0.616(8) 1 d . . P A 1
C17 C 0.4204(2) 1.0922(5) 0.49243(16) 0.0333(11) Uani 1 1 d . . . . .
C18 C 0.3432(2) 1.0899(6) 0.43406(15) 0.0347(11) Uani 1 1 d . . . . .
H18 H 0.3304 1.1259 0.4058 0.042 Uiso 0.616(8) 1 calc R U P A 1
H18A H 0.3314 1.1156 0.4048 0.042 Uiso 0.384(8) 1 calc R U P A 2
C19 C 0.2977(2) 0.9906(5) 0.45706(15) 0.0351(11) Uani 1 1 d . . . . .
H19 H 0.2552 0.9585 0.4438 0.042 Uiso 1 1 calc R U . . .
C20 C 0.3138(2) 0.9389(5) 0.49854(14) 0.0295(10) Uani 1 1 d D . . . .
C21 C 0.3772(2) 0.9917(5) 0.51749(16) 0.0306(10) Uani 1 1 d . . . . .
C22 C 0.1103(2) 0.3941(5) 0.66719(15) 0.0312(10) Uani 1 1 d . . . . .
C23 C 0.1177(2) 0.2310(5) 0.66678(16) 0.0385(11) Uani 1 1 d . . . . .
C24 C 0.0691(3) 0.1457(6) 0.69111(18) 0.0476(13) Uani 1 1 d . . . . .
H24 H 0.0725 0.0343 0.6917 0.057 Uiso 1 1 calc R U . . .
C25 C 0.0174(3) 0.2159(6) 0.71381(18) 0.0505(13) Uani 1 1 d . . . . .
H25 H -0.0145 0.1536 0.7301 0.061 Uiso 1 1 calc R U . . .
C26 C 0.0103(3) 0.3814(6) 0.71361(16) 0.0435(12) Uani 1 1 d . . . . .
H26 H -0.0266 0.4303 0.7291 0.052 Uiso 1 1 calc R U . . .
C27 C 0.0583(2) 0.4722(5) 0.69035(14) 0.0326(10) Uani 1 1 d . . . . .
C28 C 0.1747(3) 0.1483(6) 0.6421(2) 0.0499(13) Uani 1 1 d . . . . .
H28 H 0.2053 0.2305 0.6287 0.060 Uiso 1 1 calc R U . . .
C29 C 0.1448(3) 0.0490(6) 0.60523(18) 0.0478(13) Uani 1 1 d . . . . .
H29 H 0.1157 -0.0348 0.6175 0.072 Uiso 1 1 calc R U . . .
H29A H 0.1829 0.0024 0.5883 0.072 Uiso 1 1 calc R U . . .
H29B H 0.1164 0.1155 0.5861 0.072 Uiso 1 1 calc R U . . .
C30 C 0.2198(4) 0.0471(9) 0.6720(3) 0.107(3) Uani 1 1 d . . . . .
H30 H 0.2347 0.1094 0.6972 0.161 Uiso 1 1 calc R U . . .
H30A H 0.2609 0.0107 0.6559 0.161 Uiso 1 1 calc R U . . .
H30B H 0.1929 -0.0439 0.6820 0.161 Uiso 1 1 calc R U . . .
C31 C 0.0532(2) 0.6491(5) 0.69220(16) 0.0360(11) Uani 1 1 d . . . . .
H31 H 0.0914 0.6917 0.6734 0.043 Uiso 1 1 calc R U . . .
C32 C 0.0669(3) 0.7071(6) 0.73853(18) 0.0591(16) Uani 1 1 d . . . . .
H32 H 0.0304 0.6679 0.7580 0.089 Uiso 1 1 calc R U . . .
H32A H 0.0669 0.8224 0.7389 0.089 Uiso 1 1 calc R U . . .
H32B H 0.1123 0.6684 0.7485 0.089 Uiso 1 1 calc R U . . .
C33 C -0.0152(3) 0.7079(6) 0.6732(2) 0.0604(15) Uani 1 1 d . . . . .
H33 H -0.0173 0.6812 0.6420 0.091 Uiso 1 1 calc R U . . .
H33A H -0.0180 0.8223 0.6766 0.091 Uiso 1 1 calc R U . . .
H33B H -0.0542 0.6581 0.6885 0.091 Uiso 1 1 calc R U . . .
C34 C 0.4541(2) 0.8604(5) 0.36681(13) 0.0267(9) Uani 1 1 d . . . . .
C35 C 0.3900(2) 0.8144(5) 0.35017(14) 0.0307(10) Uani 1 1 d . . . . .
H35 H 0.3754 0.8512 0.3223 0.037 Uiso 1 1 calc R U . . .
C36 C 0.3468(2) 0.7145(5) 0.37406(14) 0.0324(11) Uani 1 1 d . . . . .
H36 H 0.3034 0.6836 0.3620 0.039 Uiso 1 1 calc R U . . .
C37 C 0.36555(19) 0.6588(5) 0.41500(14) 0.0265(9) Uani 1 1 d . . . . .
C38 C 0.43040(19) 0.7092(5) 0.43363(14) 0.0255(9) Uani 1 1 d . . . . .
C39 C 0.45154(19) 0.6619(5) 0.47611(13) 0.0256(9) Uani 1 1 d . . . . .
C40 C 0.5151(2) 0.7156(5) 0.49249(14) 0.0289(10) Uani 1 1 d . . . . .
H40 H 0.5298 0.6828 0.5207 0.035 Uiso 1 1 calc R U . . .
C41 C 0.5574(2) 0.8161(5) 0.46833(14) 0.0286(10) Uani 1 1 d . . . . .
H41 H 0.5998 0.8536 0.4805 0.034 Uiso 1 1 calc R U . . .
C42 C 0.5382(2) 0.8613(5) 0.42688(13) 0.0267(9) Uani 1 1 d . . . . .
C43 C 0.4742(2) 0.8098(4) 0.40878(13) 0.0240(9) Uani 1 1 d . . . . .
C44 C 0.5857(2) 0.9635(5) 0.40123(14) 0.0280(10) Uani 1 1 d . . . . .
C45 C 0.4997(2) 0.9610(5) 0.34021(14) 0.0291(10) Uani 1 1 d . . . . .
C46 C 0.3216(2) 0.5503(5) 0.44004(15) 0.0293(11) Uani 1 1 d . . . . .
C47 C 0.2597(2) 0.4879(5) 0.42443(16) 0.0363(11) Uani 1 1 d . . . . .
H47 H 0.2446 0.5146 0.3958 0.044 Uiso 1 1 calc R U . . .
C48 C 0.2189(2) 0.3868(6) 0.44966(17) 0.0399(12) Uani 1 1 d . . . . .
H48 H 0.1764 0.3516 0.4371 0.048 Uiso 0.613(8) 1 calc R U P B 1
H48A H 0.1774 0.3414 0.4384 0.048 Uiso 0.387(8) 1 calc R U P B 2
C49A C 0.2326(9) 0.339(2) 0.4865(7) 0.037(4) Uani 0.613(8) 1 d . . P B 1
C50 C 0.2993(2) 0.4035(5) 0.50749(15) 0.0330(11) Uani 1 1 d . . . . .
C51 C 0.3759(2) 0.4057(5) 0.56632(15) 0.0350(11) Uani 1 1 d . . . . .
H51 H 0.3883 0.3723 0.5949 0.042 Uiso 0.613(8) 1 calc R U P B 1
H51A H 0.3875 0.3754 0.5953 0.042 Uiso 0.387(8) 1 calc R U P B 2
C52 C 0.4217(2) 0.5051(5) 0.54356(15) 0.0320(10) Uani 1 1 d . . . . .
H52 H 0.4640 0.5373 0.5570 0.038 Uiso 1 1 calc R U . . .
C53 C 0.4062(2) 0.5566(5) 0.50172(14) 0.0270(10) Uani 1 1 d . . . . .
C54 C 0.3426(2) 0.5049(5) 0.48253(15) 0.0280(10) Uani 1 1 d . . . . .
C55 C 0.6106(2) 1.1009(5) 0.33291(14) 0.0309(10) Uani 1 1 d . . . . .
C56 C 0.5999(2) 1.2634(5) 0.33457(15) 0.0373(11) Uani 1 1 d . . . . .
C57 C 0.6443(3) 1.3567(6) 0.30931(17) 0.0476(13) Uani 1 1 d . . . . .
H57 H 0.6387 1.4677 0.3095 0.057 Uiso 1 1 calc R U . . .
C58 C 0.6959(3) 1.2904(6) 0.28419(18) 0.0548(15) Uani 1 1 d . . . . .
H58 H 0.7252 1.3559 0.2670 0.066 Uiso 1 1 calc R U . . .
C59 C 0.7053(3) 1.1321(6) 0.28375(17) 0.0483(13) Uani 1 1 d . . . . .
H59 H 0.7416 1.0892 0.2663 0.058 Uiso 1 1 calc R U . . .
C60 C 0.6636(2) 1.0308(5) 0.30799(15) 0.0390(11) Uani 1 1 d . . . . .
C61 C 0.5439(3) 1.3373(5) 0.36240(17) 0.0418(11) Uani 1 1 d . . . . .
H61 H 0.5187 1.2505 0.3777 0.050 Uiso 1 1 calc R U . . .
C62 C 0.5761(3) 1.4422(6) 0.39719(18) 0.0489(13) Uani 1 1 d . . . . .
H62 H 0.6096 1.3812 0.4144 0.073 Uiso 1 1 calc R U . . .
H62A H 0.5394 1.4824 0.4164 0.073 Uiso 1 1 calc R U . . .
H62B H 0.6001 1.5306 0.3832 0.073 Uiso 1 1 calc R U . . .
C63 C 0.4908(4) 1.4279(8) 0.3355(2) 0.083(2) Uani 1 1 d . . . . .
H63 H 0.4547 1.4702 0.3549 0.125 Uiso 1 1 calc R U . . .
H63A H 0.4694 1.3572 0.3141 0.125 Uiso 1 1 calc R U . . .
H63B H 0.5140 1.5146 0.3203 0.125 Uiso 1 1 calc R U . . .
C64 C 0.6728(2) 0.8535(5) 0.30568(17) 0.0424(12) Uani 1 1 d . . . . .
H64 H 0.6459 0.8053 0.3303 0.051 Uiso 1 1 calc R U . . .
C65 C 0.6430(3) 0.7940(7) 0.2636(2) 0.0624(16) Uani 1 1 d . . . . .
H65 H 0.5932 0.8190 0.2624 0.094 Uiso 1 1 calc R U . . .
H65A H 0.6493 0.6798 0.2619 0.094 Uiso 1 1 calc R U . . .
H65B H 0.6669 0.8443 0.2390 0.094 Uiso 1 1 calc R U . . .
C66 C 0.7489(4) 0.8020(8) 0.3099(3) 0.107(3) Uani 1 1 d . . . . .
H66 H 0.7511 0.6873 0.3128 0.161 Uiso 1 1 calc R U . . .
H66A H 0.7695 0.8509 0.3359 0.161 Uiso 1 1 calc R U . . .
H66B H 0.7748 0.8347 0.2839 0.161 Uiso 1 1 calc R U . . .
C16B C 0.401(3) 1.150(5) 0.4503(15) 0.024(9) Uiso 0.384(8) 1 d D . P A 2
C49B C 0.324(2) 0.359(6) 0.551(2) 0.036(10) Uiso 0.387(8) 1 d D . P B 2
N1 N 0.15837(17) 0.4872(4) 0.64119(12) 0.0275(8) Uani 1 1 d . . . . .
N2A N 0.4036(14) 1.135(3) 0.4511(9) 0.036(6) Uani 0.616(8) 1 d . . P A 1
N3 N 0.56473(18) 1.0005(4) 0.35869(12) 0.0300(9) Uani 1 1 d . . . . .
N4A N 0.3132(10) 0.354(2) 0.5489(9) 0.030(5) Uani 0.613(8) 1 d . . P B 1
N2B N 0.4854(13) 1.151(3) 0.5084(7) 0.012(5) Uiso 0.384(8) 1 d D . P A 2
N4B N 0.2422(12) 0.354(3) 0.4935(7) 0.022(5) Uiso 0.387(8) 1 d . . P B 2
O1 O 0.23634(16) 0.4892(4) 0.69718(10) 0.0415(8) Uani 1 1 d . . . . .
O2 O 0.08226(15) 0.4762(4) 0.58481(10) 0.0407(8) Uani 1 1 d . . . . .
O3A O 0.5222(2) 1.2452(7) 0.48247(17) 0.0409(18) Uani 0.616(8) 1 d . . P A 1
H3A H 0.5001 1.2627 0.4593 0.061 Uiso 0.616(8) 1 calc R U P A 1
O4 O 0.48495(15) 1.0077(4) 0.30402(10) 0.0407(8) Uani 1 1 d . . . . .
O5 O 0.64069(16) 1.0136(4) 0.41530(11) 0.0419(9) Uani 1 1 d . . . . .
O6A O 0.1995(2) 0.2487(7) 0.51812(19) 0.0456(19) Uani 0.613(8) 1 d . . P B 1
H6A H 0.2256 0.2398 0.5400 0.068 Uiso 0.613(8) 1 calc R U P B 1
O3B O 0.4468(5) 1.2397(12) 0.4322(3) 0.057(3) Uiso 0.384(8) 1 d . . P A 2
H3B H 0.4793 1.2577 0.4499 0.085 Uiso 0.384(8) 1 calc R U P A 2
O6B O 0.2687(4) 0.2566(9) 0.5674(3) 0.037(3) Uiso 0.387(8) 1 d D . P B 2
H6B H 0.2368 0.2501 0.5487 0.055 Uiso 0.387(8) 1 calc R U P B 2

loop_
_atom_site_aniso_label
_atom_site_aniso_U_11
_atom_site_aniso_U_22
_atom_site_aniso_U_33
_atom_site_aniso_U_23
_atom_site_aniso_U_13
_atom_site_aniso_U_12
C1 0.027(2) 0.026(2) 0.026(2) -0.0035(18) -0.0028(18) 0.0063(18)
C2 0.036(2) 0.038(3) 0.030(3) -0.003(2) -0.011(2) 0.002(2)
C3 0.027(2) 0.039(3) 0.034(3) -0.003(2) -0.0101(19) -0.002(2)
C4 0.026(2) 0.031(2) 0.032(3) -0.0041(19) -0.0026(19) 0.0053(18)
C5 0.025(2) 0.025(2) 0.028(2) -0.0041(18) -0.0046(18) 0.0072(18)
C6 0.023(2) 0.032(2) 0.026(2) -0.0030(19) 0.0001(17) 0.0138(19)
C7 0.033(2) 0.037(3) 0.022(2) -0.0049(19) -0.0036(19) 0.009(2)
C8 0.025(2) 0.034(2) 0.029(3) -0.009(2) -0.0029(18) 0.0054(18)
C9 0.029(2) 0.027(2) 0.024(2) -0.0075(18) -0.0049(18) 0.0072(18)
C10 0.028(2) 0.024(2) 0.027(2) -0.0061(18) -0.0022(17) 0.0062(18)
C11 0.035(2) 0.025(2) 0.034(3) -0.007(2) -0.005(2) 0.0006(19)
C12 0.028(2) 0.032(2) 0.030(3) -0.010(2) -0.0036(19) 0.0061(19)
C13 0.027(2) 0.031(2) 0.034(3) -0.004(2) 0.0001(19) 0.0054(19)
C14 0.033(3) 0.040(3) 0.039(3) 0.002(2) -0.005(2) -0.003(2)
C15 0.034(2) 0.042(3) 0.042(3) -0.002(2) -0.006(2) -0.005(2)
C16A 0.049(10) 0.054(9) 0.075(12) 0.006(6) 0.017(6) 0.010(5)
C17 0.028(2) 0.026(2) 0.046(3) -0.006(2) 0.005(2) 0.007(2)
C18 0.036(3) 0.038(3) 0.030(3) 0.002(2) -0.001(2) 0.013(2)
C19 0.037(3) 0.035(3) 0.033(3) -0.003(2) 0.001(2) 0.011(2)
C20 0.026(2) 0.031(2) 0.032(3) -0.0008(19) 0.0018(18) 0.0104(19)
C21 0.030(2) 0.028(2) 0.034(3) -0.006(2) 0.001(2) 0.011(2)
C22 0.038(2) 0.029(2) 0.027(3) -0.0005(19) -0.005(2) -0.003(2)
C23 0.049(3) 0.027(2) 0.039(3) -0.006(2) -0.019(2) -0.003(2)
C24 0.068(3) 0.025(2) 0.050(3) 0.002(2) -0.013(3) -0.009(2)
C25 0.070(3) 0.044(3) 0.038(3) 0.007(2) -0.005(3) -0.022(3)
C26 0.054(3) 0.042(3) 0.034(3) -0.004(2) 0.002(2) -0.011(2)
C27 0.042(2) 0.033(2) 0.023(2) -0.001(2) -0.0007(18) -0.008(2)
C28 0.048(3) 0.031(3) 0.071(4) -0.014(3) -0.015(3) 0.009(2)
C29 0.045(3) 0.040(3) 0.059(4) -0.010(3) -0.005(2) 0.002(2)
C30 0.113(6) 0.086(5) 0.123(7) -0.038(5) -0.069(5) 0.058(4)
C31 0.043(2) 0.033(2) 0.032(3) -0.003(2) 0.006(2) -0.001(2)
C32 0.108(5) 0.033(3) 0.036(3) -0.008(2) -0.007(3) -0.001(3)
C33 0.064(3) 0.040(3) 0.078(4) 0.006(3) -0.012(3) -0.001(3)
C34 0.030(2) 0.024(2) 0.025(2) -0.0045(18) -0.0009(18) 0.0010(18)
C35 0.031(2) 0.033(2) 0.029(3) -0.0018(19) -0.0051(18) 0.0047(19)
C36 0.025(2) 0.036(3) 0.036(3) -0.004(2) -0.0041(19) 0.0004(19)
C37 0.024(2) 0.027(2) 0.029(2) -0.0055(19) -0.0003(18) 0.0036(17)
C38 0.022(2) 0.025(2) 0.029(2) -0.0061(18) 0.0014(17) 0.0070(18)
C39 0.025(2) 0.025(2) 0.026(2) -0.0025(18) 0.0005(18) 0.0066(17)
C40 0.026(2) 0.034(3) 0.026(2) 0.0028(19) 0.0010(18) 0.0070(19)
C41 0.024(2) 0.037(3) 0.025(2) -0.004(2) -0.0019(18) 0.0045(19)
C42 0.025(2) 0.027(2) 0.028(3) -0.0047(18) 0.0007(18) 0.0019(18)
C43 0.025(2) 0.024(2) 0.022(2) -0.0044(17) -0.0001(17) 0.0039(17)
C44 0.029(2) 0.031(2) 0.024(2) -0.0010(19) -0.0011(18) -0.0011(19)
C45 0.035(2) 0.026(2) 0.026(3) -0.0016(19) -0.002(2) 0.0027(18)
C46 0.025(2) 0.030(3) 0.033(3) -0.003(2) 0.0046(19) 0.005(2)
C47 0.026(2) 0.041(3) 0.041(3) -0.003(2) -0.002(2) -0.002(2)
C48 0.029(2) 0.045(3) 0.045(4) 0.004(2) -0.002(2) -0.004(2)
C49A 0.024(6) 0.030(6) 0.057(10) -0.014(6) -0.001(6) -0.011(4)
C50 0.028(2) 0.031(3) 0.040(3) 0.000(2) 0.008(2) 0.009(2)
C51 0.036(3) 0.040(3) 0.029(3) 0.006(2) 0.005(2) 0.013(2)
C52 0.024(2) 0.037(3) 0.035(3) 0.004(2) -0.0008(19) 0.011(2)
C53 0.026(2) 0.026(2) 0.029(3) -0.0008(18) 0.0052(18) 0.0087(19)
C54 0.024(2) 0.026(2) 0.034(3) -0.003(2) 0.0058(19) 0.0066(18)
C55 0.038(2) 0.030(2) 0.024(3) -0.0022(19) -0.002(2) -0.009(2)
C56 0.046(3) 0.030(2) 0.036(3) -0.004(2) -0.001(2) -0.005(2)
C57 0.077(3) 0.024(3) 0.041(3) 0.001(2) -0.001(3) -0.011(2)
C58 0.079(4) 0.048(3) 0.038(3) 0.001(3) 0.011(3) -0.026(3)
C59 0.058(3) 0.049(3) 0.037(3) -0.004(2) 0.016(3) -0.008(3)
C60 0.053(3) 0.036(3) 0.028(3) -0.002(2) 0.006(2) -0.003(2)
C61 0.051(3) 0.029(2) 0.045(3) -0.005(2) -0.008(2) 0.003(2)
C62 0.064(3) 0.039(3) 0.043(3) -0.008(2) 0.003(3) 0.000(3)
C63 0.106(5) 0.095(5) 0.050(4) -0.022(3) -0.026(3) 0.055(4)
C64 0.052(3) 0.033(3) 0.042(3) -0.002(2) 0.015(2) 0.003(2)
C65 0.069(4) 0.045(3) 0.073(4) -0.007(3) -0.008(3) -0.006(3)
C66 0.099(5) 0.074(5) 0.149(8) -0.022(5) -0.066(5) 0.025(4)
N1 0.030(2) 0.0248(18) 0.027(2) -0.0061(15) -0.0028(15) 0.0005(15)
N2A 0.040(7) 0.030(8) 0.039(7) 0.008(5) 0.007(3) 0.013(5)
N3 0.034(2) 0.027(2) 0.029(2) -0.0010(17) 0.0024(16) -0.0051(16)
N4A 0.019(6) 0.031(6) 0.041(8) 0.006(4) 0.014(7) 0.007(4)
O1 0.049(2) 0.0408(19) 0.034(2) 0.0056(15) -0.0130(15) -0.0094(16)
O2 0.0303(17) 0.059(2) 0.033(2) -0.0018(16) -0.0058(14) -0.0090(15)
O3A 0.040(3) 0.052(4) 0.031(3) 0.003(3) -0.002(2) -0.010(3)
O4 0.0494(19) 0.046(2) 0.0265(19) 0.0074(15) -0.0077(14) -0.0096(16)
O5 0.0340(19) 0.057(2) 0.035(2) 0.0013(17) -0.0049(15) -0.0139(16)
O6A 0.035(3) 0.052(4) 0.050(4) 0.016(3) 0.000(3) -0.006(3)

loop_
_atom_type_symbol
_atom_type_description
_atom_type_scat_dispersion_real
_atom_type_scat_dispersion_imag
_atom_type_scat_source
C C 0.0033 0.0016 'International Tables Vol C Tables 4.2.6.8 and 6.1.1.4'
H H 0.0000 0.0000 'International Tables Vol C Tables 4.2.6.8 and 6.1.1.4'
N N 0.0061 0.0033 'International Tables Vol C Tables 4.2.6.8 and 6.1.1.4'
O O 0.0106 0.0060 'International Tables Vol C Tables 4.2.6.8 and 6.1.1.4'

loop_
_geom_angle_atom_site_label_1
_geom_angle_atom_site_label_2
_geom_angle_atom_site_label_3
_geom_angle
_geom_angle_site_symmetry_1
_geom_angle_site_symmetry_3
C2 C1 C10 120.0(4) . .
C2 C1 C11 120.2(4) . .
C10 C1 C11 119.8(4) . .
C1 C2 C3 120.7(4) . .
C1 C2 H2 119.6 . .
C3 C2 H2 119.6 . .
C2 C3 C4 122.1(4) . .
C2 C3 H3 119.0 . .
C4 C3 H3 119.0 . .
C3 C4 C5 118.8(4) . .
C3 C4 C13 123.2(4) . .
C5 C4 C13 117.9(4) . .
C6 C5 C10 119.0(4) . .
C6 C5 C4 122.5(4) . .
C10 C5 C4 118.4(4) . .
C7 C6 C5 118.9(4) . .
C7 C6 C20 122.5(4) . .
C5 C6 C20 118.6(4) . .
C6 C7 C8 121.9(4) . .
C6 C7 H7 119.1 . .
C8 C7 H7 119.1 . .
C9 C8 C7 121.0(4) . .
C9 C8 H8 119.5 . .
C7 C8 H8 119.5 . .
C8 C9 C10 119.4(4) . .
C8 C9 C12 120.0(4) . .
C10 C9 C12 120.5(4) . .
C1 C10 C9 120.3(4) . .
C1 C10 C5 119.9(4) . .
C9 C10 C5 119.8(4) . .
O1 C11 N1 120.1(4) . .
O1 C11 C1 122.7(4) . .
N1 C11 C1 117.2(4) . .
O2 C12 N1 119.1(4) . .
O2 C12 C9 123.3(4) . .
N1 C12 C9 117.6(4) . .
C14 C13 C21 118.1(4) . .
C14 C13 C4 122.7(4) . .
C21 C13 C4 119.2(4) . .
C13 C14 C15 121.2(5) . .
C13 C14 H14 119.4 . .
C15 C14 H14 119.4 . .
C16A C15 C14 118.5(11) . .
N2B C15 C14 123.5(9) . .
C16A C15 H15 120.7 . .
C14 C15 H15 120.7 . .
N2B C15 H15A 118.2 . .
C14 C15 H15A 118.2 . .
C15 C16A C17 125.3(15) . .
C15 C16A O3A 121(2) . .
C17 C16A O3A 114(2) . .
N2A C17 C16A 120.5(14) . .
N2A C17 C21 121.8(9) . .
C16A C17 C21 117.7(11) . .
C21 C17 C16B 123.1(13) . .
C21 C17 N2B 122.5(8) . .
C16B C17 N2B 114.3(14) . .
C16B C18 C19 124.6(15) . .
N2A C18 C19 121.2(8) . .
N2A C18 H18 119.4 . .
C19 C18 H18 119.4 . .
C16B C18 H18A 117.7 . .
C19 C18 H18A 117.7 . .
C20 C19 C18 121.0(4) . .
C20 C19 H19 119.5 . .
C18 C19 H19 119.5 . .
C19 C20 C21 117.8(4) . .
C19 C20 C6 123.2(4) . .
C21 C20 C6 118.9(4) . .
C17 C21 C13 119.1(4) . .
C17 C21 C20 118.1(4) . .
C13 C21 C20 122.8(4) . .
C27 C22 C23 123.4(4) . .
C27 C22 N1 118.3(4) . .
C23 C22 N1 118.2(4) . .
C22 C23 C24 116.4(4) . .
C22 C23 C28 122.9(4) . .
C24 C23 C28 120.7(4) . .
C25 C24 C23 122.4(5) . .
C25 C24 H24 118.8 . .
C23 C24 H24 118.8 . .
C24 C25 C26 120.6(5) . .
C24 C25 H25 119.7 . .
C26 C25 H25 119.7 . .
C27 C26 C25 119.3(5) . .
C27 C26 H26 120.4 . .
C25 C26 H26 120.4 . .
C22 C27 C26 117.9(4) . .
C22 C27 C31 122.7(4) . .
C26 C27 C31 119.3(4) . .
C23 C28 C29 110.9(4) . .
C23 C28 C30 112.1(6) . .
C29 C28 C30 110.2(5) . .
C23 C28 H28 107.8 . .
C29 C28 H28 107.8 . .
C30 C28 H28 107.8 . .
C28 C29 H29 109.5 . .
C28 C29 H29A 109.5 . .
H29 C29 H29A 109.5 . .
C28 C29 H29B 109.5 . .
H29 C29 H29B 109.5 . .
H29A C29 H29B 109.5 . .
C28 C30 H30 109.5 . .
C28 C30 H30A 109.5 . .
H30 C30 H30A 109.5 . .
C28 C30 H30B 109.5 . .
H30 C30 H30B 109.5 . .
H30A C30 H30B 109.5 . .
C27 C31 C33 111.7(4) . .
C27 C31 C32 110.3(4) . .
C33 C31 C32 113.5(5) . .
C27 C31 H31 107.0 . .
C33 C31 H31 107.0 . .
C32 C31 H31 107.0 . .
C31 C32 H32 109.5 . .
C31 C32 H32A 109.5 . .
H32 C32 H32A 109.5 . .
C31 C32 H32B 109.5 . .
H32 C32 H32B 109.5 . .
H32A C32 H32B 109.5 . .
C31 C33 H33 109.5 . .
C31 C33 H33A 109.5 . .
H33 C33 H33A 109.5 . .
C31 C33 H33B 109.5 . .
H33 C33 H33B 109.5 . .
H33A C33 H33B 109.5 . .
C35 C34 C43 119.5(4) . .
C35 C34 C45 119.3(4) . .
C43 C34 C45 121.3(4) . .
C34 C35 C36 120.4(4) . .
C34 C35 H35 119.8 . .
C36 C35 H35 119.8 . .
C37 C36 C35 121.9(4) . .
C37 C36 H36 119.1 . .
C35 C36 H36 119.1 . .
C36 C37 C38 118.8(4) . .
C36 C37 C46 122.6(4) . .
C38 C37 C46 118.6(4) . .
C39 C38 C43 119.4(4) . .
C39 C38 C37 121.8(4) . .
C43 C38 C37 118.7(4) . .
C40 C39 C38 119.1(4) . .
C40 C39 C53 121.6(4) . .
C38 C39 C53 119.3(4) . .
C41 C40 C39 121.4(4) . .
C41 C40 H40 119.3 . .
C39 C40 H40 119.3 . .
C42 C41 C40 120.3(4) . .
C42 C41 H41 119.8 . .
C40 C41 H41 119.8 . .
C41 C42 C43 120.5(4) . .
C41 C42 C44 119.1(4) . .
C43 C42 C44 120.4(4) . .
C34 C43 C42 120.0(4) . .
C34 C43 C38 120.6(4) . .
C42 C43 C38 119.3(4) . .
O5 C44 N3 120.0(4) . .
O5 C44 C42 123.4(4) . .
N3 C44 C42 116.6(4) . .
O4 C45 N3 119.7(4) . .
O4 C45 C34 124.0(4) . .
N3 C45 C34 116.3(4) . .
C47 C46 C54 117.2(4) . .
C47 C46 C37 123.6(4) . .
C54 C46 C37 119.2(4) . .
C46 C47 C48 121.7(5) . .
C46 C47 H47 119.1 . .
C48 C47 H47 119.1 . .
C49A C48 C47 126.4(8) . .
C47 C48 N4B 117.5(9) . .
C49A C48 H48 116.8 . .
C47 C48 H48 116.8 . .
C47 C48 H48A 121.3 . .
N4B C48 H48A 121.3 . .
C48 C49A O6A 136.5(14) . .
C48 C49A C50 116.4(13) . .
O6A C49A C50 106.7(13) . .
N4B C50 C54 122.3(11) . .
N4A C50 C54 125.0(7) . .
N4B C50 C49B 120.3(14) . .
C54 C50 C49B 117.5(9) . .
N4A C50 C49A 116.3(11) . .
C54 C50 C49A 118.7(8) . .
C49B C51 C52 123(2) . .
N4A C51 C52 122.9(10) . .
N4A C51 H51 118.6 . .
C52 C51 H51 118.6 . .
C49B C51 H51A 118.6 . .
C52 C51 H51A 118.6 . .
C53 C52 C51 120.8(4) . .
C53 C52 H52 119.6 . .
C51 C52 H52 119.6 . .
C52 C53 C54 118.0(4) . .
C52 C53 C39 123.7(4) . .
C54 C53 C39 118.3(4) . .
C46 C54 C50 119.6(4) . .
C46 C54 C53 122.6(4) . .
C50 C54 C53 117.8(4) . .
C56 C55 C60 123.1(4) . .
C56 C55 N3 118.0(4) . .
C60 C55 N3 118.9(4) . .
C57 C56 C55 116.8(4) . .
C57 C56 C61 120.7(4) . .
C55 C56 C61 122.5(4) . .
C58 C57 C56 121.1(4) . .
C58 C57 H57 119.5 . .
C56 C57 H57 119.5 . .
C59 C58 C57 120.5(5) . .
C59 C58 H58 119.7 . .
C57 C58 H58 119.7 . .
C58 C59 C60 122.1(5) . .
C58 C59 H59 118.9 . .
C60 C59 H59 118.9 . .
C59 C60 C55 116.4(4) . .
C59 C60 C64 121.5(4) . .
C55 C60 C64 122.1(4) . .
C56 C61 C62 110.5(4) . .
C56 C61 C63 112.5(4) . .
C62 C61 C63 110.8(4) . .
C56 C61 H61 107.6 . .
C62 C61 H61 107.6 . .
C63 C61 H61 107.6 . .
C61 C62 H62 109.5 . .
C61 C62 H62A 109.5 . .
H62 C62 H62A 109.5 . .
C61 C62 H62B 109.5 . .
H62 C62 H62B 109.5 . .
H62A C62 H62B 109.5 . .
C61 C63 H63 109.5 . .
C61 C63 H63A 109.5 . .
H63 C63 H63A 109.5 . .
C61 C63 H63B 109.5 . .
H63 C63 H63B 109.5 . .
H63A C63 H63B 109.5 . .
C65 C64 C60 109.3(4) . .
C65 C64 C66 110.0(5) . .
C60 C64 C66 113.0(5) . .
C65 C64 H64 108.1 . .
C60 C64 H64 108.1 . .
C66 C64 H64 108.1 . .
C64 C65 H65 109.5 . .
C64 C65 H65A 109.5 . .
H65 C65 H65A 109.5 . .
C64 C65 H65B 109.5 . .
H65 C65 H65B 109.5 . .
H65A C65 H65B 109.5 . .
C64 C66 H66 109.5 . .
C64 C66 H66A 109.5 . .
H66 C66 H66A 109.5 . .
C64 C66 H66B 109.5 . .
H66 C66 H66B 109.5 . .
H66A C66 H66B 109.5 . .
O3B C16B C18 130(4) . .
O3B C16B C17 115(4) . .
C18 C16B C17 115.0(11) . .
C51 C49B O6B 133(5) . .
C51 C49B C50 123(2) . .
O6B C49B C50 104(3) . .
C11 N1 C12 124.4(4) . .
C11 N1 C22 118.3(4) . .
C12 N1 C22 117.3(3) . .
C18 N2A C17 120.0(9) . .
C44 N3 C45 125.0(4) . .
C44 N3 C55 117.5(3) . .
C45 N3 C55 117.2(4) . .
C50 N4A C51 115.5(8) . .
C15 N2B C17 115.6(10) . .
C50 N4B C48 121.6(17) . .
C16A O3A H3A 109.5 . .
C49A O6A H6A 109.5 . .
C16B O3B H3B 109.5 . .
C49B O6B H6B 109.5 . .

loop_
_geom_bond_atom_site_label_1
_geom_bond_atom_site_label_2
_geom_bond_distance
_geom_bond_site_symmetry_2
C1 C2 1.376(6) .
C1 C10 1.417(6) .
C1 C11 1.482(6) .
C2 C3 1.386(6) .
C2 H2 0.9500 .
C3 C4 1.388(6) .
C3 H3 0.9500 .
C4 C5 1.439(6) .
C4 C13 1.474(6) .
C5 C6 1.433(6) .
C5 C10 1.433(6) .
C6 C7 1.376(6) .
C6 C20 1.466(6) .
C7 C8 1.397(6) .
C7 H7 0.9500 .
C8 C9 1.378(6) .
C8 H8 0.9500 .
C9 C10 1.418(6) .
C9 C12 1.458(6) .
C11 O1 1.227(5) .
C11 N1 1.398(5) .
C12 O2 1.221(5) .
C12 N1 1.402(6) .
C13 C14 1.387(6) .
C13 C21 1.419(6) .
C14 C15 1.402(7) .
C14 H14 0.9500 .
C15 C16A 1.30(3) .
C15 N2B 1.37(2) .
C15 H15 0.9500 .
C15 H15A 0.9500 .
C16A C17 1.37(3) .
C16A O3A 1.46(2) .
C17 N2A 1.35(3) .
C17 C21 1.416(6) .
C17 C16B 1.43(5) .
C17 N2B 1.43(2) .
C18 C16B 1.32(5) .
C18 N2A 1.33(3) .
C18 C19 1.404(6) .
C18 H18 0.9500 .
C18 H18A 0.9500 .
C19 C20 1.379(6) .
C19 H19 0.9500 .
C20 C21 1.422(6) .
C22 C27 1.393(6) .
C22 C23 1.394(6) .
C22 N1 1.453(6) .
C23 C24 1.396(7) .
C23 C28 1.505(7) .
C24 C25 1.350(8) .
C24 H24 0.9500 .
C25 C26 1.413(7) .
C25 H25 0.9500 .
C26 C27 1.396(6) .
C26 H26 0.9500 .
C27 C31 1.509(6) .
C28 C29 1.522(7) .
C28 C30 1.526(8) .
C28 H28 1.0000 .
C29 H29 0.9800 .
C29 H29A 0.9800 .
C29 H29B 0.9800 .
C30 H30 0.9800 .
C30 H30A 0.9800 .
C30 H30B 0.9800 .
C31 C33 1.521(7) .
C31 C32 1.524(7) .
C31 H31 1.0000 .
C32 H32 0.9800 .
C32 H32A 0.9800 .
C32 H32B 0.9800 .
C33 H33 0.9800 .
C33 H33A 0.9800 .
C33 H33B 0.9800 .
C34 C35 1.388(6) .
C34 C43 1.409(6) .
C34 C45 1.470(6) .
C35 C36 1.393(6) .
C35 H35 0.9500 .
C36 C37 1.387(6) .
C36 H36 0.9500 .
C37 C38 1.435(6) .
C37 C46 1.466(6) .
C38 C39 1.420(6) .
C38 C43 1.421(6) .
C39 C40 1.396(6) .
C39 C53 1.475(6) .
C40 C41 1.392(6) .
C40 H40 0.9500 .
C41 C42 1.376(6) .
C41 H41 0.9500 .
C42 C43 1.417(6) .
C42 C44 1.484(6) .
C44 O5 1.217(5) .
C44 N3 1.399(6) .
C45 O4 1.210(5) .
C45 N3 1.411(5) .
C46 C47 1.387(6) .
C46 C54 1.415(6) .
C47 C48 1.395(6) .
C47 H47 0.9500 .
C48 C49A 1.23(2) .
C48 N4B 1.44(2) .
C48 H48 0.9500 .
C48 H48A 0.9500 .
C49A O6A 1.39(2) .
C49A C50 1.534(17) .
C50 N4B 1.25(2) .
C50 N4A 1.36(3) .
C50 C54 1.420(6) .
C50 C49B 1.46(6) .
C51 C49B 1.17(5) .
C51 N4A 1.39(2) .
C51 C52 1.405(6) .
C51 H51 0.9500 .
C51 H51A 0.9500 .
C52 C53 1.386(6) .
C52 H52 0.9500 .
C53 C54 1.424(6) .
C55 C56 1.398(6) .
C55 C60 1.404(6) .
C55 N3 1.458(5) .
C56 C57 1.398(7) .
C56 C61 1.508(6) .
C57 C58 1.375(7) .
C57 H57 0.9500 .
C58 C59 1.359(8) .
C58 H58 0.9500 .
C59 C60 1.391(7) .
C59 H59 0.9500 .
C60 C64 1.520(6) .
C61 C62 1.520(7) .
C61 C63 1.521(7) .
C61 H61 1.0000 .
C62 H62 0.9800 .
C62 H62A 0.9800 .
C62 H62B 0.9800 .
C63 H63 0.9800 .
C63 H63A 0.9800 .
C63 H63B 0.9800 .
C64 C65 1.498(8) .
C64 C66 1.530(8) .
C64 H64 1.0000 .
C65 H65 0.9800 .
C65 H65A 0.9800 .
C65 H65B 0.9800 .
C66 H66 0.9800 .
C66 H66A 0.9800 .
C66 H66B 0.9800 .
C16B O3B 1.29(2) .
C49B O6B 1.457(14) .
O3A H3A 0.8400 .
O6A H6A 0.8400 .
O3B H3B 0.8400 .
O6B H6B 0.8400 .

loop_
_geom_torsion_atom_site_label_1
_geom_torsion_atom_site_label_2
_geom_torsion_atom_site_label_3
_geom_torsion_atom_site_label_4
_geom_torsion
_geom_torsion_site_symmetry_1
_geom_torsion_site_symmetry_2
_geom_torsion_site_symmetry_3
_geom_torsion_site_symmetry_4
C10 C1 C2 C3 0.2(6) . . . .
C11 C1 C2 C3 -178.4(4) . . . .
C1 C2 C3 C4 1.3(7) . . . .
C2 C3 C4 C5 -2.7(6) . . . .
C2 C3 C4 C13 178.9(4) . . . .
C3 C4 C5 C6 -178.9(4) . . . .
C13 C4 C5 C6 -0.3(6) . . . .
C3 C4 C5 C10 2.5(6) . . . .
C13 C4 C5 C10 -179.0(4) . . . .
C10 C5 C6 C7 -1.3(6) . . . .
C4 C5 C6 C7 -180.0(4) . . . .
C10 C5 C6 C20 179.9(4) . . . .
C4 C5 C6 C20 1.3(6) . . . .
C5 C6 C7 C8 0.6(6) . . . .
C20 C6 C7 C8 179.3(4) . . . .
C6 C7 C8 C9 -0.1(6) . . . .
C7 C8 C9 C10 0.3(6) . . . .
C7 C8 C9 C12 178.4(4) . . . .
C2 C1 C10 C9 178.4(4) . . . .
C11 C1 C10 C9 -3.1(6) . . . .
C2 C1 C10 C5 -0.3(6) . . . .
C11 C1 C10 C5 178.3(4) . . . .
C8 C9 C10 C1 -179.7(4) . . . .
C12 C9 C10 C1 2.1(6) . . . .
C8 C9 C10 C5 -1.1(6) . . . .
C12 C9 C10 C5 -179.2(4) . . . .
C6 C5 C10 C1 -179.8(4) . . . .
C4 C5 C10 C1 -1.0(5) . . . .
C6 C5 C10 C9 1.6(6) . . . .
C4 C5 C10 C9 -179.7(3) . . . .
C2 C1 C11 O1 -0.4(6) . . . .
C10 C1 C11 O1 -178.9(4) . . . .
C2 C1 C11 N1 179.4(4) . . . .
C10 C1 C11 N1 0.8(6) . . . .
C8 C9 C12 O2 1.7(7) . . . .
C10 C9 C12 O2 179.8(4) . . . .
C8 C9 C12 N1 -177.1(4) . . . .
C10 C9 C12 N1 1.0(6) . . . .
C3 C4 C13 C14 -2.5(7) . . . .
C5 C4 C13 C14 179.0(4) . . . .
C3 C4 C13 C21 178.0(4) . . . .
C5 C4 C13 C21 -0.5(6) . . . .
C21 C13 C14 C15 -1.0(7) . . . .
C4 C13 C14 C15 179.5(4) . . . .
C13 C14 C15 C16A 1.6(19) . . . .
C13 C14 C15 N2B -1.1(16) . . . .
C14 C15 C16A C17 -3(4) . . . .
C14 C15 C16A O3A -176.9(17) . . . .
C15 C16A C17 N2A -176(2) . . . .
O3A C16A C17 N2A -2(3) . . . .
C15 C16A C17 C21 4(4) . . . .
O3A C16A C17 C21 178.1(14) . . . .
C16B C18 C19 C20 -5(3) . . . .
N2A C18 C19 C20 1.4(16) . . . .
C18 C19 C20 C21 1.1(6) . . . .
C18 C19 C20 C6 -179.5(4) . . . .
C7 C6 C20 C19 0.4(6) . . . .
C5 C6 C20 C19 179.2(4) . . . .
C7 C6 C20 C21 179.9(4) . . . .
C5 C6 C20 C21 -1.4(6) . . . .
N2A C17 C21 C13 177.3(15) . . . .
C16A C17 C21 C13 -3.1(17) . . . .
C16B C17 C21 C13 -177(3) . . . .
N2B C17 C21 C13 -0.7(15) . . . .
N2A C17 C21 C20 -1.9(16) . . . .
C16A C17 C21 C20 177.8(17) . . . .
C16B C17 C21 C20 4(3) . . . .
N2B C17 C21 C20 -179.8(14) . . . .
C14 C13 C21 C17 1.8(6) . . . .
C4 C13 C21 C17 -178.7(4) . . . .
C14 C13 C21 C20 -179.1(4) . . . .
C4 C13 C21 C20 0.4(6) . . . .
C19 C20 C21 C17 -0.8(6) . . . .
C6 C20 C21 C17 179.7(4) . . . .
C19 C20 C21 C13 -179.9(4) . . . .
C6 C20 C21 C13 0.6(6) . . . .
C27 C22 C23 C24 0.3(7) . . . .
N1 C22 C23 C24 -178.1(4) . . . .
C27 C22 C23 C28 -179.2(4) . . . .
N1 C22 C23 C28 2.5(7) . . . .
C22 C23 C24 C25 0.2(7) . . . .
C28 C23 C24 C25 179.7(5) . . . .
C23 C24 C25 C26 0.3(8) . . . .
C24 C25 C26 C27 -1.3(8) . . . .
C23 C22 C27 C26 -1.3(7) . . . .
N1 C22 C27 C26 177.0(4) . . . .
C23 C22 C27 C31 177.0(4) . . . .
N1 C22 C27 C31 -4.7(6) . . . .
C25 C26 C27 C22 1.8(7) . . . .
C25 C26 C27 C31 -176.6(4) . . . .
C22 C23 C28 C29 -114.6(5) . . . .
C24 C23 C28 C29 66.0(6) . . . .
C22 C23 C28 C30 121.7(6) . . . .
C24 C23 C28 C30 -57.7(7) . . . .
C22 C27 C31 C33 119.1(5) . . . .
C26 C27 C31 C33 -62.6(6) . . . .
C22 C27 C31 C32 -113.7(5) . . . .
C26 C27 C31 C32 64.6(6) . . . .
C43 C34 C35 C36 -2.3(6) . . . .
C45 C34 C35 C36 177.7(4) . . . .
C34 C35 C36 C37 0.6(6) . . . .
C35 C36 C37 C38 1.7(6) . . . .
C35 C36 C37 C46 -178.3(4) . . . .
C36 C37 C38 C39 177.4(4) . . . .
C46 C37 C38 C39 -2.5(6) . . . .
C36 C37 C38 C43 -2.2(6) . . . .
C46 C37 C38 C43 177.8(4) . . . .
C43 C38 C39 C40 0.0(5) . . . .
C37 C38 C39 C40 -179.7(4) . . . .
C43 C38 C39 C53 -179.6(4) . . . .
C37 C38 C39 C53 0.7(6) . . . .
C38 C39 C40 C41 1.0(6) . . . .
C53 C39 C40 C41 -179.4(4) . . . .
C39 C40 C41 C42 -1.9(6) . . . .
C40 C41 C42 C43 1.8(6) . . . .
C40 C41 C42 C44 -177.6(4) . . . .
C35 C34 C43 C42 -177.4(4) . . . .
C45 C34 C43 C42 2.6(6) . . . .
C35 C34 C43 C38 1.7(6) . . . .
C45 C34 C43 C38 -178.3(4) . . . .
C41 C42 C43 C34 178.2(4) . . . .
C44 C42 C43 C34 -2.3(6) . . . .
C41 C42 C43 C38 -0.9(6) . . . .
C44 C42 C43 C38 178.6(3) . . . .
C39 C38 C43 C34 -179.1(4) . . . .
C37 C38 C43 C34 0.6(5) . . . .
C39 C38 C43 C42 0.0(5) . . . .
C37 C38 C43 C42 179.6(4) . . . .
C41 C42 C44 O5 -1.9(6) . . . .
C43 C42 C44 O5 178.7(4) . . . .
C41 C42 C44 N3 177.5(4) . . . .
C43 C42 C44 N3 -2.0(6) . . . .
C35 C34 C45 O4 0.0(6) . . . .
C43 C34 C45 O4 -180.0(4) . . . .
C35 C34 C45 N3 -178.6(4) . . . .
C43 C34 C45 N3 1.4(6) . . . .
C36 C37 C46 C47 3.3(7) . . . .
C38 C37 C46 C47 -176.7(4) . . . .
C36 C37 C46 C54 -176.8(4) . . . .
C38 C37 C46 C54 3.1(6) . . . .
C54 C46 C47 C48 1.1(6) . . . .
C37 C46 C47 C48 -179.0(4) . . . .
C46 C47 C48 C49A -2.0(13) . . . .
C46 C47 C48 N4B 2.4(12) . . . .
C47 C48 C49A O6A 175.2(14) . . . .
C47 C48 C49A C50 3.2(19) . . . .
C48 C49A C50 N4A 177.9(15) . . . .
O6A C49A C50 N4A 3.5(18) . . . .
C48 C49A C50 C54 -3.8(17) . . . .
O6A C49A C50 C54 -178.1(7) . . . .
C49B C51 C52 C53 2(3) . . . .
N4A C51 C52 C53 -0.3(13) . . . .
C51 C52 C53 C54 -0.4(6) . . . .
C51 C52 C53 C39 179.4(4) . . . .
C40 C39 C53 C52 1.1(6) . . . .
C38 C39 C53 C52 -179.3(4) . . . .
C40 C39 C53 C54 -179.1(4) . . . .
C38 C39 C53 C54 0.5(5) . . . .
C47 C46 C54 C50 -1.9(6) . . . .
C37 C46 C54 C50 178.2(4) . . . .
C47 C46 C54 C53 177.9(4) . . . .
C37 C46 C54 C53 -2.0(6) . . . .
N4B C50 C54 C46 -1.1(14) . . . .
N4A C50 C54 C46 -178.6(13) . . . .
C49B C50 C54 C46 179(3) . . . .
C49A C50 C54 C46 3.2(9) . . . .
N4B C50 C54 C53 179.0(13) . . . .
N4A C50 C54 C53 1.6(14) . . . .
C49B C50 C54 C53 0(3) . . . .
C49A C50 C54 C53 -176.6(8) . . . .
C52 C53 C54 C46 180.0(4) . . . .
C39 C53 C54 C46 0.1(6) . . . .
C52 C53 C54 C50 -0.2(6) . . . .
C39 C53 C54 C50 180.0(4) . . . .
C60 C55 C56 C57 1.0(7) . . . .
N3 C55 C56 C57 -179.6(4) . . . .
C60 C55 C56 C61 -178.4(4) . . . .
N3 C55 C56 C61 1.0(6) . . . .
C55 C56 C57 C58 -0.1(7) . . . .
C61 C56 C57 C58 179.3(5) . . . .
C56 C57 C58 C59 -0.7(8) . . . .
C57 C58 C59 C60 0.5(9) . . . .
C58 C59 C60 C55 0.4(8) . . . .
C58 C59 C60 C64 177.4(5) . . . .
C56 C55 C60 C59 -1.2(7) . . . .
N3 C55 C60 C59 179.4(4) . . . .
C56 C55 C60 C64 -178.2(4) . . . .
N3 C55 C60 C64 2.4(7) . . . .
C57 C56 C61 C62 -62.5(6) . . . .
C55 C56 C61 C62 116.9(5) . . . .
C57 C56 C61 C63 62.0(6) . . . .
C55 C56 C61 C63 -118.6(6) . . . .
C59 C60 C64 C65 -75.5(6) . . . .
C55 C60 C64 C65 101.4(5) . . . .
C59 C60 C64 C66 47.4(8) . . . .
C55 C60 C64 C66 -135.8(6) . . . .
C19 C18 C16B O3B 179(4) . . . .
C19 C18 C16B C17 7(6) . . . .
C21 C17 C16B O3B -180(2) . . . .
N2B C17 C16B O3B 4(5) . . . .
C21 C17 C16B C18 -7(5) . . . .
N2B C17 C16B C18 176(3) . . . .
C52 C51 C49B O6B 180(4) . . . .
C52 C51 C49B C50 -3(6) . . . .
N4B C50 C49B C51 -178(4) . . . .
C54 C50 C49B C51 2(6) . . . .
N4B C50 C49B O6B 1(4) . . . .
C54 C50 C49B O6B -179.9(18) . . . .
O1 C11 N1 C12 -177.7(4) . . . .
C1 C11 N1 C12 2.5(6) . . . .
O1 C11 N1 C22 3.0(6) . . . .
C1 C11 N1 C22 -176.8(4) . . . .
O2 C12 N1 C11 177.7(4) . . . .
C9 C12 N1 C11 -3.5(6) . . . .
O2 C12 N1 C22 -2.9(6) . . . .
C9 C12 N1 C22 175.9(4) . . . .
C27 C22 N1 C11 93.9(5) . . . .
C23 C22 N1 C11 -87.7(5) . . . .
C27 C22 N1 C12 -85.5(5) . . . .
C23 C22 N1 C12 92.9(5) . . . .
C19 C18 N2A C17 -4(3) . . . .
C16A C17 N2A C18 -175(2) . . . .
C21 C17 N2A C18 4(3) . . . .
O5 C44 N3 C45 -174.2(4) . . . .
C42 C44 N3 C45 6.4(6) . . . .
O5 C44 N3 C55 -0.6(6) . . . .
C42 C44 N3 C55 180.0(3) . . . .
O4 C45 N3 C44 175.1(4) . . . .
C34 C45 N3 C44 -6.2(6) . . . .
O4 C45 N3 C55 1.6(6) . . . .
C34 C45 N3 C55 -179.7(3) . . . .
C56 C55 N3 C44 -91.0(5) . . . .
C60 C55 N3 C44 88.4(5) . . . .
C56 C55 N3 C45 83.1(5) . . . .
C60 C55 N3 C45 -97.5(5) . . . .
C54 C50 N4A C51 -2(2) . . . .
C49A C50 N4A C51 176.0(13) . . . .
C52 C51 N4A C50 2(2) . . . .
C14 C15 N2B C17 2(3) . . . .
C21 C17 N2B C15 -1(3) . . . .
C16B C17 N2B C15 175(3) . . . .
C54 C50 N4B C48 5(2) . . . .
C49B C50 N4B C48 -176(3) . . . .
C47 C48 N4B C50 -6(2) . . . .
